data_7210190
loop_
_publ_author_name
'Ainscough, Eric W.'
'Brodie, Andrew M.'
'Davidson, Ross J.'
'Jameson, Geoffrey B.'
'Otter, Carl A.'

_publ_section_title
;
 Flexible pyridyloxy-substituted cyclotetraphosphazene platforms linked by
 silver(i)
;
_journal_issue 21
_journal_name_full CrystEngComm
_journal_page_first 4379
_journal_paper_doi 10.1039/c3ce40395e
_journal_volume 15
_journal_year 2013
_chemical_formula_moiety 'C20 H16 Ag N6 O4 P2, F6 P'
_chemical_formula_sum 'C40 H32 Ag2 F12 N12 O8 P6'
_chemical_formula_weight 1438.34
_chemical_name_systematic
;
?
;
_space_group_IT_number 15
_space_group_name_Hall '-C 2yc'
_space_group_name_H-M_alt 'C 1 2/c 1'
_symmetry_cell_setting monoclinic
_symmetry_space_group_name_Hall '-C 2yc'
_symmetry_space_group_name_H-M 'C 1 2/c 1'
_atom_sites_solution_hydrogens geom
_atom_sites_solution_primary direct
_atom_sites_solution_secondary difmap
_audit_creation_method SHELXL-97
_cell_angle_alpha 90.00
_cell_angle_beta 90.70(3)
_cell_angle_gamma 90.00
_cell_formula_units_Z 4
_cell_length_a 24.990(5)
_cell_length_b 14.430(3)
_cell_length_c 15.590(3)
_cell_measurement_temperature 85(2)
_cell_volume 5621.4(19)
_computing_structure_refinement 'SHELXL-97 (Sheldrick, 1997)'
_computing_structure_solution 'SHELXS-97 (Sheldrick, 1990)'
_diffrn_ambient_temperature 85(2)
_diffrn_measured_fraction_theta_full 0.992
_diffrn_measured_fraction_theta_max 0.992
_diffrn_measurement_device_type 'CCD area detector'
_diffrn_measurement_method 'phi and omega scans'
_diffrn_radiation_monochromator graphite
_diffrn_radiation_source 'fine-focus sealed tube'
_diffrn_radiation_type MoK\a
_diffrn_radiation_wavelength 0.71073
_diffrn_reflns_av_R_equivalents 0.0687
_diffrn_reflns_av_sigmaI/netI 0.1037
_diffrn_reflns_limit_h_max 28
_diffrn_reflns_limit_h_min -30
_diffrn_reflns_limit_k_max 17
_diffrn_reflns_limit_k_min -17
_diffrn_reflns_limit_l_max 10
_diffrn_reflns_limit_l_min -18
_diffrn_reflns_number 14768
_diffrn_reflns_theta_full 25.35
_diffrn_reflns_theta_max 25.35
_diffrn_reflns_theta_min 2.82
_exptl_absorpt_coefficient_mu 0.966
_exptl_absorpt_correction_T_max 1
_exptl_absorpt_correction_T_min 0.504602
_exptl_absorpt_correction_type multi-scan
_exptl_absorpt_process_details SADABS
_exptl_crystal_colour colourless
_exptl_crystal_density_diffrn 1.700
_exptl_crystal_density_method 'not measured'
_exptl_crystal_description needle
_exptl_crystal_F_000 2848
_exptl_crystal_size_max 0.26
_exptl_crystal_size_mid 0.16
_exptl_crystal_size_min 0.12
_platon_squeeze_details
;
PF6- molecules disordered over several sites and orientations were
found in the unit cell.
The contributions from these were removed using Platon / SQUEEZE.
46.1 electrons / cell were removed (0.66 PF6- = 46e-)
and 184.0 A3 was left by the void.
;
_refine_diff_density_max 0.682
_refine_diff_density_min -0.785
_refine_diff_density_rms 0.097
_refine_ls_extinction_method none
_refine_ls_goodness_of_fit_ref 1.042
_refine_ls_hydrogen_treatment constr
_refine_ls_matrix_type full
_refine_ls_number_parameters 538
_refine_ls_number_reflns 5125
_refine_ls_number_restraints 909
_refine_ls_restrained_S_all 1.055
_refine_ls_R_factor_all 0.1566
_refine_ls_R_factor_gt 0.0721
_refine_ls_shift/su_max 0.005
_refine_ls_shift/su_mean 0.000
_refine_ls_structure_factor_coef Fsqd
_refine_ls_weighting_details 'calc w=1/[\s^2^(Fo^2^)+(0.0923P)^2^+0.0000P] where P=(Fo^2^+2Fc^2^)/3'
_refine_ls_weighting_scheme calc
_refine_ls_wR_factor_gt 0.1638
_refine_ls_wR_factor_ref 0.1988
_reflns_number_gt 2456
_reflns_number_total 5125
_reflns_threshold_expression >2sigma(I)
_cod_data_source_file c3ce40395e.txt
_cod_data_source_block 2agtet_best
_cod_original_sg_symbol_Hall '-C 2yc '
_cod_original_sg_symbol_H-M 'C 2/c'
_cod_database_code 7210190

loop_
_symmetry_equiv_pos_as_xyz
'x, y, z'
'-x, y, -z+1/2'
'x+1/2, y+1/2, z'
'-x+1/2, y+1/2, -z+1/2'
'-x, -y, -z'
'x, -y, z-1/2'
'-x+1/2, -y+1/2, -z'
'x+1/2, -y+1/2, z-1/2'

loop_
_atom_site_label
_atom_site_type_symbol
_atom_site_fract_x
_atom_site_fract_y
_atom_site_fract_z
_atom_site_U_iso_or_equiv
_atom_site_adp_type
_atom_site_occupancy
_atom_site_symmetry_multiplicity
_atom_site_calc_flag
_atom_site_refinement_flags
_atom_site_disorder_assembly
_atom_site_disorder_group
Ag1 Ag 1.08776(3) 0.12828(5) 0.06165(5) 0.0783(4) Uani 1 1 d . . .
P1 P 0.9618(4) -0.0474(5) 0.1733(7) 0.064(3) Uani 0.50 1 d PDU . .
P2 P 0.94029(18) 0.1477(3) 0.1858(3) 0.0376(12) Uani 0.50 1 d PDU . .
N1 N 0.9279(5) 0.0412(6) 0.1747(10) 0.045(3) Uani 0.50 1 d PDU . .
N2 N 0.9772(3) 0.1765(7) 0.2624(7) 0.040(3) Uani 0.50 1 d PDU . .
N4 N 1.0000 -0.0809(6) 0.2500 0.067(2) Uani 1 2 d SDU . .
P4 P 1.0257(4) -0.0347(5) 0.3279(7) 0.054(2) Uani 0.50 1 d PDU . .
P3 P 1.03297(18) 0.1548(3) 0.2995(4) 0.0410(14) Uani 0.50 1 d PDU . .
N3 N 1.0561(5) 0.0587(6) 0.3143(11) 0.057(3) Uani 0.50 1 d PDU . .
N21 N 1.0935(3) -0.0266(5) 0.0552(4) 0.0593(17) Uani 1 1 d U B .
O2 O 1.0070(2) -0.0293(4) 0.0934(3) 0.0616(15) Uani 1 1 d U . .
C15 C 0.8019(4) -0.1621(8) 0.0681(7) 0.094(3) Uani 1 1 d U . .
H15 H 0.7856 -0.1794 0.0166 0.113 Uiso 1 1 calc R . .
N11 N 0.8547(3) -0.1522(5) 0.0704(6) 0.075(2) Uani 1 1 d U . .
O1 O 0.9305(3) -0.1220(4) 0.1403(5) 0.095(2) Uani 1 1 d U . .
C23 C 1.1056(4) -0.2173(7) 0.0734(6) 0.076(2) Uani 1 1 d U . .
H23 H 1.1095 -0.2811 0.0792 0.091 Uiso 1 1 calc R . .
C11 C 0.8758(4) -0.1273(6) 0.1422(8) 0.075(2) Uani 1 1 d U . .
C13 C 0.7944(4) -0.1199(6) 0.2148(6) 0.075(2) Uani 1 1 d U . .
H13 H 0.7745 -0.1078 0.2636 0.089 Uiso 1 1 calc R . .
C12 C 0.8485(4) -0.1102(6) 0.2170(6) 0.073(2) Uani 1 1 d U . .
H12 H 0.8665 -0.0926 0.2670 0.088 Uiso 1 1 calc R . .
C24 C 1.1474(4) -0.1639(7) 0.0463(6) 0.072(2) Uani 1 1 d U B .
H24 H 1.1803 -0.1907 0.0341 0.087 Uiso 1 1 calc R . .
C22 C 1.0560(4) -0.1736(7) 0.0924(6) 0.072(2) Uani 1 1 d U B .
H22 H 1.0269 -0.2069 0.1125 0.087 Uiso 1 1 calc R . .
O3 O 0.8870(3) 0.2093(6) 0.1933(6) 0.040(2) Uani 0.50 1 d PDU . 1
N31 N 0.8404(5) 0.1394(11) 0.3024(8) 0.039(3) Uani 0.50 1 d PDU A 1
C35 C 0.7921(6) 0.1092(12) 0.3274(9) 0.046(4) Uani 0.50 1 d PDU A 1
H35 H 0.7904 0.0812 0.3811 0.056 Uiso 0.50 1 calc PR A 1
C34 C 0.7444(6) 0.1157(11) 0.2808(10) 0.046(3) Uani 0.50 1 d PDU A 1
H34 H 0.7123 0.0934 0.3021 0.056 Uiso 0.50 1 calc PR A 1
C33 C 0.7474(6) 0.1565(11) 0.2020(9) 0.050(3) Uani 0.50 1 d PDU A 1
H33 H 0.7171 0.1596 0.1668 0.060 Uiso 0.50 1 calc PR A 1
C32 C 0.7931(7) 0.1916(14) 0.1755(13) 0.046(4) Uani 0.50 1 d PDU A 1
H32 H 0.7942 0.2249 0.1245 0.055 Uiso 0.50 1 calc PR A 1
C31 C 0.8409(7) 0.1782(11) 0.2252(10) 0.039(3) Uani 0.50 1 d PDU A 1
O5 O 1.0772(3) 0.2105(6) 0.2475(6) 0.040(2) Uani 0.50 1 d PDU . 2
N51 N 1.1450(5) 0.1443(11) 0.1736(9) 0.050(4) Uani 0.50 1 d PDU B 2
C55 C 1.1963(6) 0.1191(15) 0.1730(11) 0.059(4) Uani 0.50 1 d PDU B 2
H55 H 1.2093 0.0937 0.1225 0.070 Uiso 0.50 1 calc PR B 2
C51 C 1.1288(6) 0.1844(9) 0.2461(10) 0.043(3) Uani 0.50 1 d PDU . 2
C52 C 1.1638(6) 0.2008(11) 0.3163(10) 0.045(3) Uani 0.50 1 d PDU B 2
H52 H 1.1519 0.2333 0.3639 0.054 Uiso 0.50 1 calc PR B 2
C53 C 1.2142(8) 0.1692(14) 0.3141(14) 0.049(4) Uani 0.50 1 d PDU B 2
H53 H 1.2369 0.1754 0.3616 0.059 Uiso 0.50 1 calc PR B 2
C54 C 1.2316(7) 0.1279(12) 0.2412(10) 0.053(4) Uani 0.50 1 d PDU B 2
H54 H 1.2665 0.1062 0.2373 0.063 Uiso 0.50 1 calc PR B 2
C14 C 0.7691(5) -0.1477(7) 0.1405(7) 0.091(3) Uani 1 1 d U . .
H14 H 0.7323 -0.1565 0.1378 0.110 Uiso 1 1 calc R . .
C25 C 1.1400(4) -0.0717(6) 0.0375(5) 0.066(2) Uani 1 1 d U . .
H25 H 1.1686 -0.0366 0.0179 0.080 Uiso 1 1 calc R B .
C21 C 1.0536(4) -0.0812(7) 0.0798(5) 0.062(2) Uani 1 1 d U . .
O4A O 0.9662(6) 0.2073(8) 0.1100(8) 0.037(2) Uani 0.50 1 d PDU . 1
N41A N 1.0461(6) 0.2752(9) 0.0717(11) 0.044(3) Uani 0.50 1 d PDU B 1
C41A C 0.9985(6) 0.2859(9) 0.1076(10) 0.043(2) Uani 0.50 1 d PDU B 1
C45A C 1.0777(6) 0.3521(10) 0.0676(11) 0.052(3) Uani 0.50 1 d PDU B 1
H45A H 1.1110 0.3467 0.0421 0.062 Uiso 0.50 1 calc PR B 1
C42A C 0.9802(5) 0.3665(10) 0.1386(9) 0.054(3) Uani 0.50 1 d PDU B 1
H42A H 0.9464 0.3702 0.1629 0.064 Uiso 0.50 1 calc PR B 1
C43A C 1.0117(6) 0.4420(10) 0.1338(10) 0.063(3) Uani 0.50 1 d PDU B 1
H43A H 0.9995 0.4989 0.1537 0.076 Uiso 0.50 1 calc PR B 1
C44A C 1.0634(6) 0.4348(11) 0.0984(12) 0.062(3) Uani 0.50 1 d PDU B 1
H44A H 1.0865 0.4854 0.0966 0.075 Uiso 0.50 1 calc PR B 1
O4B O 0.9650(7) 0.1789(8) 0.0967(8) 0.039(3) Uani 0.50 1 d PDU . 2
C45B C 1.0681(5) 0.3321(10) 0.0325(10) 0.047(3) Uani 0.50 1 d PDU B 2
H45B H 1.1026 0.3263 0.0113 0.056 Uiso 0.50 1 calc PR B 2
C41B C 0.9917(6) 0.2635(9) 0.0821(9) 0.043(3) Uani 0.50 1 d PDU B 2
N41B N 1.0409(6) 0.2522(9) 0.0527(11) 0.045(3) Uani 0.50 1 d PDU B 2
C42B C 0.9683(5) 0.3469(10) 0.0919(9) 0.052(3) Uani 0.50 1 d PDU B 2
H42B H 0.9335 0.3505 0.1123 0.063 Uiso 0.50 1 calc PR B 2
C43B C 0.9951(6) 0.4251(10) 0.0724(10) 0.060(3) Uani 0.50 1 d PDU B 2
H43B H 0.9791 0.4828 0.0791 0.072 Uiso 0.50 1 calc PR B 2
C44B C 1.0481(6) 0.4175(11) 0.0413(12) 0.059(3) Uani 0.50 1 d PDU B 2
H44B H 1.0681 0.4698 0.0277 0.071 Uiso 0.50 1 calc PR B 2
P90 P 0.31062(9) 0.05368(18) 0.52641(16) 0.0653(7) Uani 1 1 d DU . .
F1 F 0.3318(6) -0.0441(7) 0.5402(8) 0.166(7) Uani 0.835(18) 1 d PU C 1
F2 F 0.3371(3) 0.0577(4) 0.4350(4) 0.114(2) Uani 1 1 d U C 1
F3 F 0.3629(3) 0.1019(10) 0.5673(6) 0.134(5) Uani 0.835(18) 1 d PU C 1
F4 F 0.2844(2) 0.0519(4) 0.6174(4) 0.110(2) Uani 1 1 d U C 1
F5 F 0.2563(4) 0.0221(8) 0.4828(7) 0.125(4) Uani 0.835(18) 1 d PU C 1
F6 F 0.2906(4) 0.1585(4) 0.5103(5) 0.080(3) Uani 0.835(18) 1 d PU C 1
F4A F 0.3693(9) 0.027(2) 0.550(3) 0.079(9) Uani 0.165(18) 1 d PDU C 2
F6A F 0.2996(13) -0.0538(16) 0.516(3) 0.079(9) Uani 0.165(18) 1 d PDU C 2
F3A F 0.3224(12) 0.1554(16) 0.539(3) 0.079(9) Uani 0.165(18) 1 d PDU C 2
F5A F 0.2516(9) 0.071(2) 0.506(3) 0.079(9) Uani 0.165(18) 1 d PDU C 2

loop_
_atom_site_aniso_label
_atom_site_aniso_U_11
_atom_site_aniso_U_22
_atom_site_aniso_U_33
_atom_site_aniso_U_23
_atom_site_aniso_U_13
_atom_site_aniso_U_12
Ag1 0.0537(4) 0.0823(6) 0.1000(7) 0.0193(5) 0.0437(4) 0.0140(4)
P1 0.081(5) 0.034(3) 0.078(4) -0.009(3) 0.059(3) -0.007(3)
P2 0.040(2) 0.037(2) 0.037(3) 0.0071(19) 0.024(2) -0.008(2)
N1 0.056(5) 0.024(5) 0.054(5) -0.010(5) 0.040(5) -0.012(4)
N2 0.041(5) 0.046(5) 0.034(5) -0.012(4) 0.014(5) 0.006(4)
N4 0.103(5) 0.041(4) 0.057(5) 0.000 0.035(4) 0.000
P4 0.075(5) 0.036(3) 0.052(4) 0.014(3) 0.048(3) 0.017(3)
P3 0.036(2) 0.044(3) 0.044(3) -0.001(2) 0.028(3) 0.010(2)
N3 0.065(6) 0.046(6) 0.062(6) 0.003(5) 0.035(5) 0.015(5)
N21 0.069(4) 0.073(4) 0.037(3) 0.000(3) 0.024(3) 0.023(3)
O2 0.071(3) 0.075(4) 0.039(3) -0.006(3) 0.025(3) 0.018(3)
C15 0.094(5) 0.107(5) 0.083(5) 0.007(5) 0.032(4) 0.003(5)
N11 0.078(4) 0.067(4) 0.082(5) 0.015(4) 0.045(4) 0.003(4)
O1 0.092(4) 0.067(4) 0.127(5) -0.035(3) 0.048(4) 0.008(3)
C23 0.088(5) 0.066(5) 0.072(5) -0.038(4) -0.002(4) 0.011(4)
C11 0.082(4) 0.056(4) 0.088(5) 0.002(4) 0.042(4) 0.007(4)
C13 0.088(5) 0.070(5) 0.067(5) 0.007(4) 0.037(4) 0.002(4)
C12 0.086(5) 0.062(4) 0.071(5) 0.001(4) 0.032(4) 0.008(4)
C24 0.076(5) 0.081(5) 0.060(4) -0.023(4) 0.011(4) 0.020(4)
C22 0.085(5) 0.072(5) 0.060(5) -0.026(4) 0.003(4) 0.005(4)
O3 0.033(4) 0.038(4) 0.048(5) 0.012(4) 0.014(4) 0.005(4)
N31 0.037(5) 0.052(6) 0.027(6) -0.002(5) 0.011(5) -0.005(5)
C35 0.040(6) 0.061(6) 0.038(6) 0.007(5) 0.013(5) -0.013(5)
C34 0.044(5) 0.054(6) 0.041(6) 0.007(5) 0.009(5) -0.007(5)
C33 0.049(6) 0.058(6) 0.044(6) 0.004(5) 0.008(5) -0.001(5)
C32 0.047(6) 0.052(7) 0.038(6) 0.003(5) 0.010(5) 0.004(5)
C31 0.040(5) 0.043(5) 0.035(5) -0.001(5) 0.013(5) 0.004(5)
O5 0.037(4) 0.042(4) 0.042(5) 0.000(4) 0.011(4) 0.001(4)
N51 0.046(6) 0.059(6) 0.045(6) 0.001(5) 0.004(5) 0.007(5)
C55 0.057(7) 0.069(7) 0.051(7) -0.004(6) -0.003(6) 0.010(6)
C51 0.042(5) 0.045(5) 0.042(5) 0.004(5) 0.006(5) -0.004(5)
C52 0.045(6) 0.047(6) 0.044(6) -0.004(5) 0.002(5) -0.008(5)
C53 0.049(6) 0.051(7) 0.046(6) -0.002(6) -0.003(5) 0.001(6)
C54 0.048(6) 0.060(6) 0.050(6) -0.001(6) 0.000(5) 0.006(6)
C14 0.092(5) 0.102(5) 0.080(5) 0.010(5) 0.037(4) 0.003(5)
C25 0.076(4) 0.074(5) 0.049(4) -0.004(4) 0.022(4) 0.016(4)
C21 0.075(4) 0.069(4) 0.043(4) -0.009(4) 0.012(3) 0.017(4)
O4A 0.034(4) 0.044(5) 0.033(4) 0.008(4) 0.014(4) -0.001(4)
N41A 0.042(4) 0.050(5) 0.040(5) 0.010(4) 0.013(4) 0.001(4)
C41A 0.039(4) 0.049(4) 0.042(4) 0.010(4) 0.010(4) -0.001(4)
C45A 0.046(4) 0.054(5) 0.055(5) 0.011(4) 0.008(4) -0.001(4)
C42A 0.046(5) 0.058(5) 0.057(5) 0.005(5) 0.009(5) -0.001(4)
C43A 0.056(5) 0.063(5) 0.070(6) -0.004(5) 0.007(5) 0.000(5)
C44A 0.055(5) 0.064(5) 0.069(6) 0.002(5) 0.007(5) -0.006(5)
O4B 0.038(4) 0.045(5) 0.035(4) 0.010(4) 0.013(4) 0.002(4)
C45B 0.044(5) 0.046(5) 0.051(5) 0.007(5) 0.013(4) 0.003(4)
C41B 0.039(4) 0.047(4) 0.043(5) 0.009(4) 0.013(4) 0.000(4)
N41B 0.039(4) 0.050(5) 0.045(5) 0.011(4) 0.014(4) 0.001(4)
C42B 0.046(5) 0.052(5) 0.059(5) 0.010(5) 0.018(5) 0.000(4)
C43B 0.054(5) 0.057(5) 0.070(5) 0.011(5) 0.018(5) 0.008(4)
C44B 0.053(5) 0.057(5) 0.067(5) 0.009(5) 0.016(5) -0.002(4)
P90 0.0526(14) 0.0770(18) 0.0667(17) 0.0104(14) 0.0227(12) 0.0029(13)
F1 0.191(12) 0.122(8) 0.188(11) 0.094(7) 0.119(10) 0.122(8)
F2 0.140(5) 0.129(5) 0.075(4) 0.012(4) 0.055(4) 0.011(4)
F3 0.074(5) 0.204(14) 0.122(7) -0.009(7) -0.022(5) -0.021(7)
F4 0.122(5) 0.125(5) 0.084(4) 0.016(4) 0.061(4) 0.023(4)
F5 0.094(6) 0.110(8) 0.171(9) -0.052(6) 0.009(5) -0.049(5)
F6 0.089(6) 0.062(4) 0.089(6) 0.017(3) -0.002(4) -0.010(4)
F4A 0.048(12) 0.085(17) 0.103(16) -0.017(11) -0.027(10) 0.013(10)
F6A 0.048(12) 0.085(17) 0.103(16) -0.017(11) -0.027(10) 0.013(10)
F3A 0.048(12) 0.085(17) 0.103(16) -0.017(11) -0.027(10) 0.013(10)
F5A 0.048(12) 0.085(17) 0.103(16) -0.017(11) -0.027(10) 0.013(10)

loop_
_atom_type_symbol
_atom_type_description
_atom_type_scat_dispersion_real
_atom_type_scat_dispersion_imag
_atom_type_scat_source
C C 0.0033 0.0016 'International Tables Vol C Tables 4.2.6.8 and 6.1.1.4'
H H 0.0000 0.0000 'International Tables Vol C Tables 4.2.6.8 and 6.1.1.4'
N N 0.0061 0.0033 'International Tables Vol C Tables 4.2.6.8 and 6.1.1.4'
O O 0.0106 0.0060 'International Tables Vol C Tables 4.2.6.8 and 6.1.1.4'
F F 0.0171 0.0103 'International Tables Vol C Tables 4.2.6.8 and 6.1.1.4'
P P 0.1023 0.0942 'International Tables Vol C Tables 4.2.6.8 and 6.1.1.4'
Ag Ag -0.8971 1.1015 'International Tables Vol C Tables 4.2.6.8 and 6.1.1.4'

loop_
_geom_angle_atom_site_label_1
_geom_angle_atom_site_label_2
_geom_angle_atom_site_label_3
_geom_angle
_geom_angle_site_symmetry_3
N41B Ag1 N21 149.9(4) .
N41B Ag1 N51 107.8(6) .
N21 Ag1 N51 95.5(4) .
N41B Ag1 N41A 10.3(7) .
N21 Ag1 N41A 157.5(4) .
N51 Ag1 N41A 97.6(6) .
N41B Ag1 N11 98.5(4) 5_755
N21 Ag1 N11 93.5(2) 5_755
N51 Ag1 N11 104.6(4) 5_755
N41A Ag1 N11 100.7(4) 5_755
O1 P1 N1 109.5(8) .
O1 P1 N4 111.4(7) .
N1 P1 N4 124.6(9) .
O1 P1 O2 102.5(7) .
N1 P1 O2 104.5(8) .
N4 P1 O2 101.4(6) .
N2 P2 N1 117.3(7) .
N2 P2 O4B 111.2(8) .
N1 P2 O4B 105.0(8) .
N2 P2 O3 106.2(6) .
N1 P2 O3 112.7(6) .
O4B P2 O3 103.8(7) .
N2 P2 O4A 100.4(8) .
N1 P2 O4A 121.5(8) .
O3 P2 O4A 95.7(7) .
P1 N1 P2 134.9(8) .
P3 N2 P2 139.6(7) .
P4 N4 P1 135.1(6) .
N4 P4 N3 118.0(8) .
N3 P3 N2 125.9(7) .
N3 P3 O5 105.7(7) .
N2 P3 O5 109.7(6) .
P3 N3 P4 128.4(9) .
C21 N21 C25 114.8(8) .
C21 N21 Ag1 121.9(5) .
C25 N21 Ag1 122.7(6) .
C21 O2 P1 125.7(6) .
N11 C15 C14 123.1(11) .
N11 C15 H15 118.5 .
C14 C15 H15 118.5 .
C11 N11 C15 116.8(9) .
C11 N11 Ag1 115.9(6) 5_755
C15 N11 Ag1 124.3(7) 5_755
C11 O1 P1 125.4(7) .
C24 C23 C22 118.9(9) .
C24 C23 H23 120.5 .
C22 C23 H23 120.5 .
N11 C11 C12 125.9(10) .
N11 C11 O1 113.3(8) .
C12 C11 O1 120.7(11) .
C12 C13 C14 119.9(9) .
C12 C13 H13 120.0 .
C14 C13 H13 120.0 .
C13 C12 C11 117.4(10) .
C13 C12 H12 121.3 .
C11 C12 H12 121.3 .
C25 C24 C23 118.8(9) .
C25 C24 H24 120.6 .
C23 C24 H24 120.6 .
C21 C22 C23 116.5(9) .
C21 C22 H22 121.8 .
C23 C22 H22 121.8 .
C31 O3 P2 124.1(9) .
C31 N31 C35 114.6(13) .
N31 C35 C34 126.3(13) .
N31 C35 H35 116.8 .
C34 C35 H35 116.8 .
C33 C34 C35 116.3(14) .
C33 C34 H34 121.8 .
C35 C34 H34 121.8 .
C32 C33 C34 120.3(17) .
C32 C33 H33 119.9 .
C34 C33 H33 119.9 .
C33 C32 C31 119.9(16) .
C33 C32 H32 120.0 .
C31 C32 H32 120.0 .
N31 C31 O3 119.6(15) .
N31 C31 C32 122.2(14) .
O3 C31 C32 118.2(12) .
C51 O5 P3 122.5(8) .
C55 N51 C51 115.1(13) .
C55 N51 Ag1 124.5(9) .
C51 N51 Ag1 120.3(10) .
N51 C55 C54 125.2(14) .
N51 C55 H55 117.4 .
C54 C55 H55 117.4 .
N51 C51 O5 115.7(14) .
N51 C51 C52 122.6(14) .
O5 C51 C52 121.7(12) .
C53 C52 C51 119.8(16) .
C53 C52 H52 120.1 .
C51 C52 H52 120.1 .
C54 C53 C52 118.7(17) .
C54 C53 H53 120.7 .
C52 C53 H53 120.7 .
C53 C54 C55 118.4(15) .
C53 C54 H54 120.8 .
C55 C54 H54 120.8 .
C13 C14 C15 116.8(11) .
C13 C14 H14 121.6 .
C15 C14 H14 121.6 .
C24 C25 N21 124.5(9) .
C24 C25 H25 117.7 .
N21 C25 H25 117.7 .
N21 C21 C22 126.4(8) .
N21 C21 O2 110.7(8) .
C22 C21 O2 122.9(9) .
C41A O4A P2 134.1(11) .
C41A N41A C45A 116.5(11) .
C41A N41A Ag1 121.9(9) .
C45A N41A Ag1 118.0(10) .
N41A C41A C42A 124.2(11) .
N41A C41A O4A 116.0(13) .
C42A C41A O4A 119.7(12) .
C44A C45A N41A 123.5(11) .
C44A C45A H45A 118.2 .
N41A C45A H45A 118.2 .
C41A C42A C43A 118.6(12) .
C41A C42A H42A 120.7 .
C43A C42A H42A 120.7 .
C42A C43A C44A 120.0(13) .
C42A C43A H43A 120.0 .
C44A C43A H43A 120.0 .
C45A C44A C43A 117.1(13) .
C45A C44A H44A 121.5 .
C43A C44A H44A 121.5 .
C41B O4B P2 125.1(10) .
C44B C45B N41B 124.1(11) .
C44B C45B H45B 117.9 .
N41B C45B H45B 117.9 .
N41B C41B C42B 123.7(11) .
N41B C41B O4B 113.0(12) .
C42B C41B O4B 123.2(12) .
C41B N41B C45B 116.0(11) .
C41B N41B Ag1 126.1(10) .
C45B N41B Ag1 116.3(10) .
C43B C42B C41B 120.3(12) .
C43B C42B H42B 119.8 .
C41B C42B H42B 119.8 .
C42B C43B C44B 118.7(12) .
C42B C43B H43B 120.7 .
C44B C43B H43B 120.7 .
C45B C44B C43B 117.2(12) .
C45B C44B H44B 121.4 .
C43B C44B H44B 121.4 .
F3A P90 F1 144.7(11) .
F3A P90 F5A 93.1(8) .
F1 P90 F5A 121.0(10) .
F3A P90 F4A 91.5(8) .
F1 P90 F4A 54.1(9) .
F5A P90 F4A 175.0(13) .
F3A P90 F4 88.9(15) .
F1 P90 F4 90.3(4) .
F5A P90 F4 77.2(17) .
F4A P90 F4 100.9(16) .
F3A P90 F5 120.2(12) .
F1 P90 F5 95.1(7) .
F4A P90 F5 146.5(11) .
F4 P90 F5 91.0(5) .
F3A P90 F2 89.9(15) .
F1 P90 F2 90.7(4) .
F5A P90 F2 102.7(17) .
F4A P90 F2 79.3(16) .
F4 P90 F2 178.8(4) .
F5 P90 F2 89.4(5) .
F3A P90 F6A 177.9(17) .
F5A P90 F6A 88.5(8) .
F4A P90 F6A 86.9(8) .
F4 P90 F6A 90.0(17) .
F5 P90 F6A 61.7(10) .
F2 P90 F6A 91.1(17) .
F3A P90 F3 50.9(11) .
F1 P90 F3 93.8(7) .
F5A P90 F3 142.3(11) .
F4 P90 F3 89.8(4) .
F5 P90 F3 171.1(6) .
F2 P90 F3 89.7(4) .
F6A P90 F3 127.2(9) .
F1 P90 F6 177.6(5) .
F5A P90 F6 61.1(11) .
F4A P90 F6 123.8(11) .
F4 P90 F6 91.4(4) .
F5 P90 F6 86.6(5) .
F2 P90 F6 87.6(3) .
F6A P90 F6 148.3(10) .
F3 P90 F6 84.5(5) .

loop_
_geom_bond_atom_site_label_1
_geom_bond_atom_site_label_2
_geom_bond_distance
_geom_bond_site_symmetry_2
Ag1 N41B 2.141(13) .
Ag1 N21 2.242(7) .
Ag1 N51 2.255(14) .
Ag1 N41A 2.367(13) .
Ag1 N11 2.549(7) 5_755
P1 O1 1.423(10) .
P1 N1 1.535(10) .
P1 N4 1.595(10) .
P1 O2 1.712(14) .
P2 N2 1.557(9) .
P2 N1 1.576(9) .
P2 O4B 1.592(11) .
P2 O3 1.606(9) .
P2 O4A 1.604(11) .
N2 P3 1.534(9) .
N4 P4 1.521(10) .
P4 N3 1.564(10) .
P3 N3 1.519(10) .
P3 O5 1.597(9) .
N21 C21 1.333(11) .
N21 C25 1.362(10) .
O2 C21 1.403(9) .
C15 N11 1.328(12) .
C15 C14 1.417(13) .
C15 H15 0.9300 .
N11 C11 1.282(12) .
N11 Ag1 2.549(7) 5_755
O1 C11 1.370(11) .
C23 C24 1.368(12) .
C23 C22 1.426(12) .
C23 H23 0.9300 .
C11 C12 1.379(12) .
C13 C12 1.361(13) .
C13 C14 1.371(14) .
C13 H13 0.9300 .
C12 H12 0.9300 .
C24 C25 1.351(12) .
C24 H24 0.9300 .
C22 C21 1.348(12) .
C22 H22 0.9300 .
O3 C31 1.339(15) .
N31 C31 1.329(15) .
N31 C35 1.347(14) .
C35 C34 1.390(16) .
C35 H35 0.9300 .
C34 C33 1.366(18) .
C34 H34 0.9300 .
C33 C32 1.32(2) .
C33 H33 0.9300 .
C32 C31 1.43(2) .
C32 H32 0.9300 .
O5 C51 1.344(15) .
N51 C55 1.333(15) .
N51 C51 1.336(15) .
C55 C54 1.380(17) .
C55 H55 0.9300 .
C51 C52 1.41(2) .
C52 C53 1.34(2) .
C52 H52 0.9300 .
C53 C54 1.360(19) .
C53 H53 0.9300 .
C54 H54 0.9300 .
C14 H14 0.9300 .
C25 H25 0.9300 .
O4A C41A 1.393(13) .
N41A C41A 1.331(16) .
N41A C45A 1.364(15) .
C41A C42A 1.342(15) .
C45A C44A 1.337(17) .
C45A H45A 0.9300 .
C42A C43A 1.348(16) .
C42A H42A 0.9300 .
C43A C44A 1.415(16) .
C43A H43A 0.9300 .
C44A H44A 0.9300 .
O4B C41B 1.411(13) .
C45B C44B 1.338(17) .
C45B N41B 1.377(15) .
C45B H45B 0.9300 .
C41B N41B 1.327(16) .
C41B C42B 1.347(15) .
C42B C43B 1.348(16) .
C42B H42B 0.9300 .
C43B C44B 1.422(16) .
C43B H43B 0.9300 .
C44B H44B 0.9300 .
P90 F3A 1.51(2) .
P90 F1 1.522(7) .
P90 F5A 1.53(2) .
P90 F4A 1.55(2) .
P90 F4 1.570(6) .
P90 F5 1.577(9) .
P90 F2 1.580(6) .
P90 F6A 1.58(2) .
P90 F3 1.604(9) .
P90 F6 1.611(7) .

loop_
_platon_squeeze_void_nr
_platon_squeeze_void_average_x
_platon_squeeze_void_average_y
_platon_squeeze_void_average_z
_platon_squeeze_void_volume
_platon_squeeze_void_count_electrons
1 0.500 -0.085 0.250 184.1 46.2
2 0.500 0.084 0.750 184.0 46.1
3 1.000 0.415 0.250 184.1 46.2
4 0.000 0.584 0.750 184.0 46.1
